data_7223155
loop_
_publ_author_name
'Alshahateet, Solhe F.'
'Bhadbhade, Mohan M.'
'Bishop, Roger'
'Craig, Donald C.'
'Scudder, Marcia L.'

_publ_section_title
;
 Halogen containing clusters N2Br2, N2Br4, S2Br4and S2Br6yield penannular
 inclusion compounds
;
_journal_issue 47
_journal_name_full CrystEngComm
_journal_page_first 9111
_journal_paper_doi 10.1039/C5CE01838B
_journal_volume 17
_journal_year 2015
_chemical_formula_moiety 'C22 H12 Br4 N2 S,0.5(C10 H20)'
_chemical_formula_sum 'C27 H22 Br4 N2 S'
_chemical_formula_weight 726.2
_space_group_IT_number 2
_symmetry_cell_setting triclinic
_symmetry_space_group_name_Hall '-P 1'
_symmetry_space_group_name_H-M 'P -1'
_atom_type_scat_source 'International Tables for X-ray Crystallography, Vol. IV'
_audit_creation_method 'RAELSPUB and manual entry'
_audit_update_record
;
2015-08-19 deposited with the CCDC.
2015-10-27 downloaded from the CCDC.
;
_cell_angle_alpha 88.73(4)
_cell_angle_beta 76.54(4)
_cell_angle_gamma 78.50(4)
_cell_formula_units_Z 2
_cell_length_a 9.488(4)
_cell_length_b 10.506(6)
_cell_length_c 13.679(8)
_cell_measurement_reflns_used 10
_cell_measurement_temperature 294
_cell_measurement_theta_max 11
_cell_measurement_theta_min 10
_cell_volume 1299.0(12)
_computing_cell_refinement 'CAD4 Version 5.0, 1989'
_computing_data_collection 'CAD4 Version 5.0, 1989'
_computing_data_reduction 'Local program'
_computing_molecular_graphics 'ORTEP-II, (Johnson, 1976)'
_computing_publication_material 'Local programs'
_computing_structure_refinement 'RAELS, (Rae, 1989)'
_computing_structure_solution 'SIR92 (Altomare et al, 1994)'
_diffrn_ambient_temperature 294
_diffrn_measured_fraction_theta_full 1.00
_diffrn_measured_fraction_theta_max 1.00
_diffrn_measurement_device_type 'Nonius CAD-4'
_diffrn_measurement_method \w--2\q
_diffrn_radiation_type 'Mo K\a'
_diffrn_radiation_wavelength 0.71073
_diffrn_reflns_av_R_equivalents 0.017
_diffrn_reflns_limit_h_max 11
_diffrn_reflns_limit_h_min 0
_diffrn_reflns_limit_k_max 12
_diffrn_reflns_limit_k_min -12
_diffrn_reflns_limit_l_max 16
_diffrn_reflns_limit_l_min -16
_diffrn_reflns_number 4885
_diffrn_reflns_theta_full 25
_diffrn_reflns_theta_max 25
_diffrn_standards_decay_% 0
_diffrn_standards_interval_time 30min
_diffrn_standards_number 1
_exptl_absorpt_coefficient_mu 6.239
_exptl_absorpt_correction_T_max 0.50
_exptl_absorpt_correction_T_min 0.22
_exptl_absorpt_correction_type analytical
_exptl_absorpt_process_details '(DeMeulenaer & Tompa, 1965)'
_exptl_crystal_colour colourless
_exptl_crystal_density_diffrn 1.86
_exptl_crystal_density_method 'not measured'
_exptl_crystal_description prism
_exptl_crystal_F_000 708.0
_exptl_crystal_size_max 0.30
_exptl_crystal_size_mid 0.15
_exptl_crystal_size_min 0.09
_refine_diff_density_max 0.98
_refine_diff_density_min -1.38
_refine_ls_extinction_method none
_refine_ls_goodness_of_fit_ref 1.45
_refine_ls_hydrogen_treatment noref
_refine_ls_number_parameters 186
_refine_ls_number_reflns 2605
_refine_ls_R_factor_gt 0.048
_refine_ls_shift/su_max 0.005
_refine_ls_structure_factor_coef F
_refine_ls_weighting_details 'w = 1/[\s^2^(F) + 0.0004F^2^]'
_refine_ls_weighting_scheme calc
_refine_ls_wR_factor_ref 0.051
_reflns_number_gt 2605
_reflns_number_total 4581
_reflns_threshold_expression I>2\s(I)
_cod_data_source_file c5ce01838b2.cif
_cod_data_source_block DRB319
_cod_depositor_comments 'Adding full bibliography for 7223151--7223155.cif.'
_cod_original_cell_volume 1299(1)
_cod_database_code 7223155

loop_
_symmetry_equiv_pos_site_id
_symmetry_equiv_pos_as_xyz
1 x,y,z
2 -x,-y,-z

loop_
_atom_site_label
_atom_site_fract_x
_atom_site_fract_y
_atom_site_fract_z
_atom_site_U_iso_or_equiv
_atom_site_adp_type
_atom_site_type_symbol
_atom_site_occupancy
Br1 0.18029(10) 0.31504(10) 1.04083(6) 0.0778(3) Uani Br 1.0
Br2 0.21581(14) -0.18666(12) 0.89104(8) 0.1069(5) Uani Br 1.0
Br3 1.14475(11) 0.23266(9) 0.37674(7) 0.0759(3) Uani Br 1.0
Br4 0.71444(11) 0.58264(11) 0.23277(7) 0.0895(4) Uani Br 1.0
S1 0.8936(2) 0.3689(2) 0.8705(2) 0.0612(8) Uani S 1.0
N1 0.5037(6) 0.2693(6) 0.9242(4) 0.050(2) Uani N 1.0
N2 0.9429(6) 0.3248(5) 0.5801(4) 0.046(1) Uani N 1.0
C1 0.6938(8) 0.3914(8) 0.8841(5) 0.052(1) Uani C 1.0
C2 0.6446(8) 0.2634(7) 0.8779(5) 0.049(1) Uani C 1.0
C3 0.7355(8) 0.1539(8) 0.8225(5) 0.0526(8) Uani C 1.0
C4 0.8932(8) 0.1489(8) 0.7704(6) 0.056(1) Uani C 1.0
C5 0.9361(8) 0.2818(8) 0.7519(5) 0.054(1) Uani C 1.0
C6 0.8674(8) 0.3556(7) 0.6731(5) 0.049(2) Uani C 1.0
C7 0.7295(8) 0.4451(7) 0.6999(5) 0.048(1) Uani C 1.0
C8 0.6500(8) 0.4858(7) 0.8059(5) 0.050(1) Uani C 1.0
C9 0.4433(9) 0.1632(8) 0.9178(5) 0.054(1) Uani C 1.0
C10 0.2923(8) 0.1666(8) 0.9658(5) 0.060(2) Uani C 1.0
C11 0.2255(9) 0.0650(9) 0.9575(6) 0.068(2) Uani C 1.0
C12 0.3115(10) -0.0470(9) 0.9028(6) 0.072(2) Uani C 1.0
C13 0.4574(10) -0.0585(8) 0.8585(6) 0.068(2) Uani C 1.0
C14 0.5241(9) 0.0499(8) 0.8652(6) 0.058(1) Uani C 1.0
C15 0.6734(9) 0.0486(8) 0.8197(6) 0.058(2) Uani C 1.0
C16 0.8866(8) 0.3845(7) 0.5029(5) 0.047(1) Uani C 1.0
C17 0.9655(8) 0.3549(7) 0.4029(5) 0.052(1) Uani C 1.0
C18 0.9148(9) 0.4128(8) 0.3235(5) 0.058(1) Uani C 1.0
C19 0.7811(9) 0.5007(8) 0.3450(6) 0.062(1) Uani C 1.0
C20 0.7003(8) 0.5329(8) 0.4379(6) 0.059(1) Uani C 1.0
C21 0.7518(8) 0.4732(7) 0.5213(5) 0.050(1) Uani C 1.0
C22 0.6749(8) 0.5025(7) 0.6214(5) 0.052(2) Uani C 1.0
C1T 0.4805(13) 0.0121(14) 0.4982(10) 0.054(5) Uani C 0.5
C2T 0.5507(15) 0.0630(14) 0.5748(9) 0.077(5) Uani C 0.5
C3T 0.6605(15) 0.1463(13) 0.5251(11) 0.105(8) Uani C 0.5
C4T 0.7778(13) 0.0722(14) 0.4388(11) 0.093(7) Uani C 0.5
C5T 0.7076(14) 0.0213(14) 0.3623(9) 0.101(8) Uani C 0.5
C6T 0.5978(15) -0.0620(13) 0.4119(10) 0.081(6) Uani C 0.5
C7T 0.3576(11) -0.0673(9) 0.5453(7) 0.062(5) Uani C 0.5
C8T 0.4196(17) -0.1854(14) 0.5986(11) 0.075(7) Uani C 0.5
C9T 0.2943(20) -0.1098(18) 0.4627(12) 0.100(5) Uani C 0.5
C10T 0.2369(19) 0.0211(15) 0.6197(13) 0.099(9) Uani C 0.5
HC1 0.6441 0.4321 0.9520 0.056 Uani H 1.0
H1C4 0.9126 0.1030 0.7039 0.056 Uani H 1.0
H2C4 0.9568 0.0983 0.8126 0.064 Uani H 1.0
HC5 1.0459 0.2660 0.7257 0.058 Uani H 1.0
H1C8 0.5415 0.4947 0.8116 0.048 Uani H 1.0
H2C8 0.6715 0.5718 0.8206 0.056 Uani H 1.0
HC11 0.1184 0.0700 0.9894 0.076 Uani H 1.0
HC13 0.5161 -0.1407 0.8221 0.077 Uani H 1.0
HC15 0.7360 -0.0326 0.7840 0.067 Uani H 1.0
HC18 0.9722 0.3922 0.2526 0.064 Uani H 1.0
HC20 0.6051 0.5980 0.4490 0.068 Uani H 1.0
HC22 0.5787 0.5663 0.6360 0.059 Uani H 1.0
HC1T 0.4294 0.0904 0.4681 0.075 Uani H 0.5
H1C2T 0.6036 -0.0123 0.6069 0.091 Uani H 0.5
H2C2T 0.4713 0.1166 0.6274 0.111 Uani H 0.5
H1C3T 0.7100 0.1723 0.5764 0.152 Uani H 0.5
H2C3T 0.6061 0.2258 0.4984 0.134 Uani H 0.5
H1C4T 0.8383 -0.0028 0.4664 0.102 Uani H 0.5
H2C4T 0.8432 0.1317 0.4048 0.126 Uani H 0.5
H1C5T 0.7871 -0.0324 0.3096 0.144 Uani H 0.5
H2C5T 0.6547 0.0966 0.3302 0.129 Uani H 0.5
H1C6T 0.6523 -0.1415 0.4386 0.095 Uani H 0.5
H2C6T 0.5483 -0.0881 0.3607 0.120 Uani H 0.5
H1C8T 0.3392 -0.2336 0.6277 0.090 Uani H 0.5
H2C8T 0.5002 -0.2435 0.5496 0.088 Uani H 0.5
H3C8T 0.4604 -0.1573 0.6539 0.091 Uani H 0.5
H1C9T 0.2162 -0.1602 0.4921 0.128 Uani H 0.5
H2C9T 0.2499 -0.0315 0.4291 0.126 Uani H 0.5
H3C9T 0.3748 -0.1657 0.4121 0.110 Uani H 0.5
H1C10T 0.1575 -0.0272 0.6507 0.128 Uani H 0.5
H2C10T 0.2793 0.0510 0.6735 0.110 Uani H 0.5
H3C10T 0.1941 0.0982 0.5842 0.123 Uani H 0.5

loop_
_atom_site_aniso_label
_atom_site_aniso_U_11
_atom_site_aniso_U_22
_atom_site_aniso_U_33
_atom_site_aniso_U_12
_atom_site_aniso_U_13
_atom_site_aniso_U_23
_atom_site_aniso_type_symbol
Br1 0.0648(6) 0.1165(9) 0.0573(6) -0.0428(6) -0.0023(4) -0.0114(5) Br
Br2 0.155(1) 0.1189(9) 0.0848(7) -0.1038(9) -0.0397(7) 0.0244(6) Br
Br3 0.0840(7) 0.0605(6) 0.0691(6) -0.0009(5) -0.0014(5) 0.0017(5) Br
Br4 0.0818(7) 0.135(1) 0.0743(7) -0.0496(7) -0.0428(5) 0.0502(6) Br
S1 0.054(1) 0.087(2) 0.053(1) -0.032(1) -0.0188(9) 0.010(1) S
N1 0.058(3) 0.067(2) 0.035(3) -0.029(2) -0.015(2) 0.008(2) N
N2 0.054(3) 0.039(3) 0.050(2) -0.018(2) -0.012(2) 0.007(2) N
C1 0.053(1) 0.065(2) 0.048(2) -0.0272(9) -0.0167(8) 0.006(2) C
C2 0.051(1) 0.057(2) 0.047(2) -0.021(1) -0.016(1) 0.012(2) C
C3 0.052(1) 0.055(2) 0.054(3) -0.017(2) -0.012(1) 0.016(2) C
C4 0.052(1) 0.060(2) 0.057(3) -0.016(2) -0.012(1) 0.020(1) C
C5 0.050(1) 0.064(2) 0.053(2) -0.022(1) -0.016(1) 0.015(1) C
C6 0.051(1) 0.051(3) 0.050(1) -0.021(2) -0.014(1) 0.010(2) C
C7 0.052(1) 0.047(3) 0.049(2) -0.021(1) -0.014(1) 0.008(2) C
C8 0.054(1) 0.051(2) 0.051(2) -0.025(1) -0.013(1) 0.004(2) C
C9 0.065(2) 0.071(2) 0.037(2) -0.035(2) -0.018(2) 0.011(2) C
C10 0.068(2) 0.088(3) 0.038(2) -0.044(2) -0.016(2) 0.012(2) C
C11 0.082(3) 0.101(4) 0.042(3) -0.057(3) -0.021(2) 0.017(3) C
C12 0.099(4) 0.090(3) 0.048(3) -0.061(3) -0.026(3) 0.018(2) C
C13 0.097(4) 0.072(2) 0.052(3) -0.048(2) -0.024(3) 0.014(2) C
C14 0.076(2) 0.065(2) 0.045(2) -0.035(2) -0.020(2) 0.012(2) C
C15 0.073(2) 0.058(3) 0.051(4) -0.025(2) -0.019(2) 0.010(2) C
C16 0.053(2) 0.045(2) 0.048(2) -0.021(2) -0.013(2) 0.007(2) C
C17 0.062(3) 0.051(3) 0.048(2) -0.026(2) -0.011(2) 0.005(2) C
C18 0.071(3) 0.065(4) 0.048(2) -0.036(3) -0.017(2) 0.009(2) C
C19 0.069(3) 0.074(4) 0.055(2) -0.035(3) -0.026(2) 0.018(2) C
C20 0.058(2) 0.068(4) 0.060(2) -0.024(2) -0.024(2) 0.017(2) C
C21 0.051(2) 0.053(3) 0.052(2) -0.021(2) -0.016(2) 0.010(2) C
C22 0.047(3) 0.055(4) 0.056(2) -0.018(2) -0.013(2) 0.008(2) C
C1T 0.060(7) 0.032(8) 0.069(6) -0.006(6) -0.014(5) 0.009(5) C
C2T 0.081(7) 0.066(8) 0.088(6) -0.025(6) -0.017(5) -0.009(5) C
C3T 0.094(9) 0.068(9) 0.160(9) -0.039(9) -0.026(8) -0.003(9) C
C4T 0.068(7) 0.079(9) 0.134(9) -0.025(7) -0.021(6) 0.043(9) C
C5T 0.079(9) 0.126(9) 0.091(7) -0.024(8) -0.001(7) 0.031(8) C
C6T 0.077(7) 0.078(9) 0.078(7) -0.015(6) 0.000(6) -0.010(6) C
C7T 0.055(7) 0.056(7) 0.068(8) 0.002(5) -0.013(5) 0.014(5) C
C8T 0.089(9) 0.054(8) 0.071(9) -0.002(6) -0.012(7) 0.021(7) C
C9T 0.106(9) 0.110(9) 0.108(9) -0.047(9) -0.054(9) 0.032(9) C
C10T 0.071(9) 0.071(9) 0.123(9) 0.006(7) 0.024(9) 0.013(9) C

loop_
_geom_angle_atom_site_label_1
_geom_angle_atom_site_label_2
_geom_angle_atom_site_label_3
_geom_angle
_geom_angle_site_symmetry_1
_geom_angle_site_symmetry_2
_geom_angle_site_symmetry_3
_geom_angle_publ_flag
C1 S1 C5 93.4(4) 1_555 1_555 1_555 no
S1 C1 C2 112.2(5) 1_555 1_555 1_555 no
S1 C1 C8 108.5(5) 1_555 1_555 1_555 no
C2 C1 C8 112.4(5) 1_555 1_555 1_555 no
S1 C5 C4 108.8(5) 1_555 1_555 1_555 no
S1 C5 C6 113.8(5) 1_555 1_555 1_555 no
C1 C2 C3 123.3(6) 1_555 1_555 1_555 no
C1 C2 N1 112.7(6) 1_555 1_555 1_555 no
C3 C2 N1 123.8(5) 1_555 1_555 1_555 no
C2 C3 C4 123.3(6) 1_555 1_555 1_555 no
C2 C3 C15 116.5(5) 1_555 1_555 1_555 no
C4 C3 C15 120.2(6) 1_555 1_555 1_555 no
C3 C4 C5 114.6(6) 1_555 1_555 1_555 no
C4 C5 C6 112.1(7) 1_555 1_555 1_555 no
C5 C6 C7 121.3(6) 1_555 1_555 1_555 no
C5 C6 N2 113.9(6) 1_555 1_555 1_555 no
C7 C6 N2 124.7(5) 1_555 1_555 1_555 no
C6 C7 C8 124.0(6) 1_555 1_555 1_555 no
C6 C7 C22 116.1(6) 1_555 1_555 1_555 no
C8 C7 C22 119.7(6) 1_555 1_555 1_555 no
C1 C8 C7 114.2(5) 1_555 1_555 1_555 no
N1 C9 C10 119.7(6) 1_555 1_555 1_555 no
N1 C9 C14 122.3(5) 1_555 1_555 1_555 no
C10 C9 C14 117.9(6) 1_555 1_555 1_555 no
C9 C10 BR1 119.6(4) 1_555 1_555 1_555 no
C9 C10 C11 121.7(6) 1_555 1_555 1_555 no
C11 C10 BR1 118.7(4) 1_555 1_555 1_555 no
C10 C11 C12 118.2(7) 1_555 1_555 1_555 no
C11 C12 BR2 117.5(4) 1_555 1_555 1_555 no
C11 C12 C13 123.0(6) 1_555 1_555 1_555 no
C13 C12 BR2 120.1(4) 1_555 1_555 1_555 no
C12 C13 C14 118.0(6) 1_555 1_555 1_555 no
C13 C14 C15 122.2(7) 1_555 1_555 1_555 no
C9 C14 C15 116.7(6) 1_555 1_555 1_555 no
C9 C14 C13 121.1(5) 1_555 1_555 1_555 no
C14 C15 C3 122.2(7) 1_555 1_555 1_555 no
N2 C16 C17 119.4(5) 1_555 1_555 1_555 no
N2 C16 C21 121.6(5) 1_555 1_555 1_555 no
C17 C16 C21 119.0(6) 1_555 1_555 1_555 no
C16 C17 BR3 119.5(4) 1_555 1_555 1_555 no
C16 C17 C18 121.6(6) 1_555 1_555 1_555 no
C18 C17 BR3 118.9(4) 1_555 1_555 1_555 no
C17 C18 C19 117.6(6) 1_555 1_555 1_555 no
C18 C19 BR4 116.8(4) 1_555 1_555 1_555 no
C18 C19 C20 124.0(7) 1_555 1_555 1_555 no
C20 C19 BR4 119.3(4) 1_555 1_555 1_555 no
C19 C20 C21 119.0(6) 1_555 1_555 1_555 no
C20 C21 C22 122.8(7) 1_555 1_555 1_555 no
C20 C21 C16 118.8(7) 1_555 1_555 1_555 no
C22 C21 C16 118.3(6) 1_555 1_555 1_555 no
C2 N1 C9 118.3(5) 1_555 1_555 1_555 no
C6 N2 C16 118.1(5) 1_555 1_555 1_555 no
C2T C1T C6T 111.2(13) 1_555 1_555 1_555 no
C2T C1T C7T 114.1(13) 1_555 1_555 1_555 no
C6T C1T C7T 112.4(13) 1_555 1_555 1_555 no
C1T C2T C3T 111.2(13) 1_555 1_555 1_555 no
C2T C3T C4T 111.2(13) 1_555 1_555 1_555 no
C3T C4T C5T 111.2(12) 1_555 1_555 1_555 no
C4T C5T C6T 111.2(13) 1_555 1_555 1_555 no
C5T C6T C1T 111.2(13) 1_555 1_555 1_555 no
C1T C7T C8T 111.4(15) 1_555 1_555 1_555 no
C1T C7T C9T 109.1(15) 1_555 1_555 1_555 no
C1T C7T C10T 108.0(15) 1_555 1_555 1_555 no
C8T C7T C9T 109.4(16) 1_555 1_555 1_555 no
C8T C7T C10T 109.4(16) 1_555 1_555 1_555 no
C9T C7T C10T 109.5(16) 1_555 1_555 1_555 no

loop_
_geom_bond_atom_site_label_1
_geom_bond_atom_site_label_2
_geom_bond_distance
_geom_bond_site_symmetry_1
_geom_bond_site_symmetry_2
_geom_bond_publ_flag
Br1 C10 1.875(9) 1_555 1_555 no
Br2 C12 1.901(8) 1_555 1_555 no
Br3 C17 1.881(8) 1_555 1_555 no
Br4 C19 1.917(7) 1_555 1_555 no
S1 C1 1.828(7) 1_555 1_555 no
S1 C5 1.802(8) 1_555 1_555 no
N1 C2 1.330(8) 1_555 1_555 no
N1 C9 1.364(9) 1_555 1_555 no
N2 C6 1.319(8) 1_555 1_555 no
N2 C16 1.376(8) 1_555 1_555 no
C1 C2 1.520(10) 1_555 1_555 no
C1 C8 1.515(10) 1_555 1_555 no
C2 C3 1.407(10) 1_555 1_555 no
C3 C4 1.490(10) 1_555 1_555 no
C3 C15 1.358(10) 1_555 1_555 no
C4 C5 1.531(10) 1_555 1_555 no
C5 C6 1.509(9) 1_555 1_555 no
C6 C7 1.425(10) 1_555 1_555 no
C7 C8 1.498(9) 1_555 1_555 no
C7 C22 1.375(9) 1_555 1_555 no
C9 C10 1.424(11) 1_555 1_555 no
C10 C11 1.365(10) 1_555 1_555 no
C11 C12 1.408(10) 1_555 1_555 no
C12 C13 1.358(10) 1_555 1_555 no
C13 C14 1.423(11) 1_555 1_555 no
C14 C15 1.406(10) 1_555 1_555 no
C16 C17 1.406(9) 1_555 1_555 no
C16 C21 1.397(10) 1_555 1_555 no
C17 C18 1.371(10) 1_555 1_555 no
C18 C19 1.386(11) 1_555 1_555 no
C19 C20 1.334(10) 1_555 1_555 no
C20 C21 1.428(10) 1_555 1_555 no
C21 C22 1.402(10) 1_555 1_555 no
C1T C2T 1.523(12) 1_555 1_555 no
C2T C3T 1.523(12) 1_555 1_555 no
C3T C4T 1.524(13) 1_555 1_555 no
C4T C5T 1.522(13) 1_555 1_555 no
C5T C6T 1.523(12) 1_555 1_555 no
C6T C1T 1.524(12) 1_555 1_555 no
C1T C7T 1.576(14) 1_555 1_555 no
C7T C8T 1.512(16) 1_555 1_555 no
C7T C9T 1.511(16) 1_555 1_555 no
C7T C10T 1.512(17) 1_555 1_555 no
